data_1512443
loop_
_publ_author_name
'Amanda L. Ramireza'
'Karah E. Knopeb'
'Tanya T. Kelleya'
'Natalie E. Greiga'
'Jeffrey D. Einkaufa'
'Daniel T. de Lill'

_publ_section_title
;
 Structure and luminescence of a 2-dimensional 2,3-pyridinedicarboxylate
 coordination polymer constructed from lanthanide(III) dimers
;
_journal_name_full
;
Inorganica Chimica Acta
;
_journal_page_first 46
_journal_page_last 51
_journal_paper_doi 10.1016/j.ica.2012.05.039
_journal_volume 392
_journal_year 2012
_chemical_formula_sum 'C14 H9 Eu N2 O9'
_chemical_formula_weight 501.19
_space_group_IT_number 14
_space_group_name_Hall '-P 2ybc'
_symmetry_cell_setting monoclinic
_symmetry_space_group_name_Hall '-P 2ybc'
_symmetry_space_group_name_H-M 'P 1 21/c 1'
_atom_sites_solution_hydrogens geom
_atom_sites_solution_primary direct
_atom_sites_solution_secondary difmap
_audit_creation_method SHELXL-97
_cell_angle_alpha 90.00
_cell_angle_beta 97.687(2)
_cell_angle_gamma 90.00
_cell_formula_units_Z 4
_cell_length_a 12.8700(18)
_cell_length_b 16.645(2)
_cell_length_c 7.0312(10)
_cell_measurement_reflns_used 5053
_cell_measurement_temperature 100(2)
_cell_measurement_theta_max 52.828
_cell_measurement_theta_min 8.430
_cell_volume 1492.7(3)
_computing_structure_refinement 'SHELXL-97 (Sheldrick, 1997)'
_computing_structure_solution 'SHELXS-97 (Sheldrick, 1990)'
_diffrn_ambient_temperature 100(2)
_diffrn_measured_fraction_theta_full 0.995
_diffrn_measured_fraction_theta_max 0.995
_diffrn_radiation_monochromator graphite
_diffrn_radiation_source 'fine-focus sealed tube'
_diffrn_radiation_type MoK\a
_diffrn_radiation_wavelength 0.71073
_diffrn_reflns_av_R_equivalents 0.0862
_diffrn_reflns_av_sigmaI/netI 0.0610
_diffrn_reflns_limit_h_max 16
_diffrn_reflns_limit_h_min -16
_diffrn_reflns_limit_k_max 20
_diffrn_reflns_limit_k_min -20
_diffrn_reflns_limit_l_max 8
_diffrn_reflns_limit_l_min -8
_diffrn_reflns_number 16679
_diffrn_reflns_theta_full 26.52
_diffrn_reflns_theta_max 26.52
_diffrn_reflns_theta_min 4.01
_exptl_absorpt_coefficient_mu 4.270
_exptl_absorpt_correction_T_max 0.958
_exptl_absorpt_correction_T_min 0.774
_exptl_absorpt_correction_type multi-scan
_exptl_absorpt_process_details SADABS
_exptl_crystal_colour 'clear colorless'
_exptl_crystal_density_diffrn 2.231
_exptl_crystal_density_method 'not measured'
_exptl_crystal_description plate
_exptl_crystal_F_000 1012
_exptl_crystal_size_max 0.21
_exptl_crystal_size_mid 0.05
_exptl_crystal_size_min 0.01
_refine_diff_density_max 1.691
_refine_diff_density_min -0.971
_refine_diff_density_rms 0.182
_refine_ls_extinction_method none
_refine_ls_goodness_of_fit_ref 1.012
_refine_ls_hydrogen_treatment mixed
_refine_ls_matrix_type full
_refine_ls_number_parameters 243
_refine_ls_number_reflns 3089
_refine_ls_number_restraints 96
_refine_ls_restrained_S_all 0.997
_refine_ls_R_factor_all 0.0589
_refine_ls_R_factor_gt 0.0353
_refine_ls_shift/su_max 0.000
_refine_ls_shift/su_mean 0.000
_refine_ls_structure_factor_coef Fsqd
_refine_ls_weighting_details 'calc w=1/[\s^2^(Fo^2^)+(0.0361P)^2^+0.2938P] where P=(Fo^2^+2Fc^2^)/3'
_refine_ls_weighting_scheme calc
_refine_ls_wR_factor_gt 0.0709
_refine_ls_wR_factor_ref 0.0795
_reflns_number_gt 2315
_reflns_number_total 3089
_reflns_threshold_expression >2sigma(I)
_cod_data_source_file ICA-2012-392-46-51-1.cif
_cod_data_source_block Eu
_cod_original_cell_volume 1492.7(4)
_cod_original_sg_symbol_H-M 'P 21/c'
_cod_database_code 1512443

loop_
_symmetry_equiv_pos_as_xyz
'x, y, z'
'-x, y+1/2, -z+1/2'
'-x, -y, -z'
'x, -y-1/2, z-1/2'

loop_
_atom_site_label
_atom_site_type_symbol
_atom_site_fract_x
_atom_site_fract_y
_atom_site_fract_z
_atom_site_U_iso_or_equiv
_atom_site_adp_type
_atom_site_occupancy
_atom_site_symmetry_multiplicity
_atom_site_calc_flag
_atom_site_refinement_flags
Eu1 Eu 0.54172(2) 0.099998(17) 0.20395(4) 0.01146(10) Uani 1 1 d .
O2 O 0.5209(3) 0.3580(2) 0.0199(5) 0.0124(8) Uani 1 1 d .
O5 O 0.3578(3) 0.4840(2) 0.1384(5) 0.0138(9) Uani 1 1 d .
O4 O 0.4517(3) 0.4372(2) 0.3989(5) 0.0145(9) Uani 1 1 d .
O3 O 0.3956(3) 0.0257(2) 0.2730(6) 0.0152(9) Uani 1 1 d D
C6 C 0.3869(5) 0.4263(3) 0.2486(8) 0.0131(12) Uani 1 1 d U
N1 N 0.3739(4) 0.2029(3) 0.1848(6) 0.0146(10) Uani 1 1 d .
O6 O 0.6711(3) 0.0801(2) 0.0034(6) 0.0147(9) Uani 1 1 d .
C1 C 0.4035(4) 0.2804(3) 0.1737(7) 0.0116(11) Uani 1 1 d U
O1 O 0.5640(3) 0.2308(2) 0.0949(6) 0.0168(9) Uani 1 1 d .
N2 N 0.7357(4) 0.1388(3) 0.3526(7) 0.0150(11) Uani 1 1 d .
C14 C 0.9983(5) 0.0908(4) 0.1913(9) 0.0241(15) Uani 1 1 d U
C3 C 0.2426(5) 0.3284(4) 0.2639(8) 0.0176(13) Uani 1 1 d U
H3 H 0.1992 0.3701 0.2928 0.021 Uiso 1 1 calc R
C4 C 0.2090(5) 0.2499(4) 0.2656(8) 0.0161(13) Uani 1 1 d U
H4 H 0.1415 0.2379 0.2901 0.019 Uiso 1 1 calc R
C8 C 0.7682(5) 0.0754(4) 0.0558(9) 0.0180(13) Uani 1 1 d U
C5 C 0.2777(4) 0.1886(4) 0.2302(8) 0.0136(12) Uani 1 1 d U
H5 H 0.2559 0.1355 0.2384 0.016 Uiso 1 1 calc R
C7 C 0.5045(5) 0.2914(3) 0.0918(8) 0.0133(12) Uani 1 1 d U
C11 C 0.8716(5) 0.1735(4) 0.6038(9) 0.0227(14) Uani 1 1 d U
H11 H 0.8906 0.1940 0.7266 0.027 Uiso 1 1 calc R
O9 O 1.0305(4) 0.1332(3) 0.0756(8) 0.0394(13) Uani 1 1 d .
C10 C 0.7682(5) 0.1683(4) 0.5269(9) 0.0195(13) Uani 1 1 d U
H10 H 0.7179 0.1863 0.6003 0.023 Uiso 1 1 calc R
C9 C 0.8092(5) 0.1132(3) 0.2455(9) 0.0154(12) Uani 1 1 d U
O7 O 0.8308(4) 0.0422(4) -0.0353(8) 0.0487(16) Uani 1 1 d .
O8 O 1.0344(4) 0.0200(3) 0.2434(7) 0.0448(15) Uani 1 1 d .
H8 H 1.0792 0.0068 0.1766 0.067 Uiso 1 1 calc R
C2 C 0.3414(5) 0.3441(3) 0.2187(8) 0.0152(12) Uani 1 1 d U
C13 C 0.9158(5) 0.1165(3) 0.3122(9) 0.0201(13) Uani 1 1 d U
C12 C 0.9474(5) 0.1476(4) 0.4946(9) 0.0241(14) Uani 1 1 d U
H12 H 1.0183 0.1509 0.5425 0.029 Uiso 1 1 calc R
H3A H 0.369(4) -0.008(3) 0.199(6) 0.002(15) Uiso 1 1 d D
H3B H 0.373(5) 0.022(3) 0.375(5) 0.020(18) Uiso 1 1 d D

loop_
_atom_site_aniso_label
_atom_site_aniso_U_11
_atom_site_aniso_U_22
_atom_site_aniso_U_33
_atom_site_aniso_U_23
_atom_site_aniso_U_13
_atom_site_aniso_U_12
Eu1 0.01500(16) 0.00950(14) 0.01016(14) -0.00046(13) 0.00267(10) -0.00018(14)
O2 0.017(2) 0.010(2) 0.010(2) 0.0010(16) 0.0010(17) -0.0021(17)
O5 0.016(2) 0.012(2) 0.013(2) 0.0014(16) 0.0000(17) 0.0010(17)
O4 0.020(2) 0.012(2) 0.011(2) 0.0014(16) 0.0003(18) -0.0007(18)
O3 0.018(2) 0.016(2) 0.012(2) -0.0032(18) 0.0047(19) -0.0048(18)
C6 0.014(3) 0.015(3) 0.013(3) -0.008(2) 0.009(2) 0.001(2)
N1 0.014(3) 0.020(3) 0.009(2) -0.002(2) 0.000(2) -0.002(2)
O6 0.019(2) 0.011(2) 0.014(2) -0.0036(15) 0.0042(18) -0.0011(16)
C1 0.014(3) 0.013(3) 0.006(3) -0.001(2) -0.002(2) -0.003(2)
O1 0.018(2) 0.013(2) 0.021(2) 0.0033(17) 0.0063(18) 0.0016(18)
N2 0.018(3) 0.010(2) 0.017(3) 0.001(2) 0.001(2) 0.000(2)
C14 0.020(3) 0.030(4) 0.022(3) -0.016(3) 0.002(3) -0.005(3)
C3 0.019(3) 0.022(3) 0.011(3) 0.003(2) 0.001(2) 0.004(2)
C4 0.012(3) 0.023(3) 0.014(3) -0.004(2) 0.006(2) -0.005(2)
C8 0.014(3) 0.021(3) 0.019(3) -0.003(2) 0.004(3) -0.002(2)
C5 0.014(3) 0.017(3) 0.010(3) 0.001(2) 0.002(2) -0.003(2)
C7 0.017(3) 0.015(3) 0.008(3) 0.001(2) 0.000(2) -0.001(2)
C11 0.018(3) 0.031(4) 0.018(3) -0.007(3) -0.002(3) 0.003(3)
O9 0.038(3) 0.035(3) 0.051(3) -0.008(3) 0.030(3) -0.007(2)
C10 0.022(3) 0.019(3) 0.019(3) -0.003(3) 0.006(3) 0.002(3)
C9 0.017(3) 0.007(3) 0.023(3) -0.002(2) 0.004(2) 0.000(2)
O7 0.020(3) 0.085(4) 0.042(3) -0.038(3) 0.008(2) 0.006(3)
O8 0.053(4) 0.052(4) 0.035(3) 0.002(3) 0.026(3) 0.031(3)
C2 0.020(3) 0.016(3) 0.009(3) 0.000(2) 0.001(2) 0.003(2)
C13 0.019(3) 0.017(3) 0.024(3) -0.006(2) 0.004(3) 0.001(3)
C12 0.017(3) 0.028(4) 0.026(3) -0.009(3) -0.001(3) 0.002(3)

loop_
_atom_type_symbol
_atom_type_description
_atom_type_scat_dispersion_real
_atom_type_scat_dispersion_imag
_atom_type_scat_source
C C 0.0033 0.0016 'International Tables Vol C Tables 4.2.6.8 and 6.1.1.4'
H H 0.0000 0.0000 'International Tables Vol C Tables 4.2.6.8 and 6.1.1.4'
N N 0.0061 0.0033 'International Tables Vol C Tables 4.2.6.8 and 6.1.1.4'
O O 0.0106 0.0060 'International Tables Vol C Tables 4.2.6.8 and 6.1.1.4'
Eu Eu -0.1578 3.6682 'International Tables Vol C Tables 4.2.6.8 and 6.1.1.4'

loop_
_geom_angle_atom_site_label_1
_geom_angle_atom_site_label_2
_geom_angle_atom_site_label_3
_geom_angle
_geom_angle_site_symmetry_1
_geom_angle_site_symmetry_3
O1 Eu1 O6 78.83(13) . .
O1 Eu1 O3 133.87(15) . .
O6 Eu1 O3 134.46(14) . .
O1 Eu1 O2 93.84(13) . 4_566
O6 Eu1 O2 141.36(14) . 4_566
O3 Eu1 O2 76.65(14) . 4_566
O1 Eu1 O4 90.73(14) . 4_565
O6 Eu1 O4 73.78(14) . 4_565
O3 Eu1 O4 75.12(14) . 4_565
O2 Eu1 O4 144.73(14) 4_566 4_565
O1 Eu1 O5 141.78(14) . 2_645
O6 Eu1 O5 77.90(13) . 2_645
O3 Eu1 O5 83.28(14) . 2_645
O2 Eu1 O5 85.92(13) 4_566 2_645
O4 Eu1 O5 111.09(13) 4_565 2_645
O1 Eu1 N2 75.64(14) . .
O6 Eu1 N2 64.22(14) . .
O3 Eu1 N2 141.42(15) . .
O2 Eu1 N2 77.18(14) 4_566 .
O4 Eu1 N2 137.51(14) 4_565 .
O5 Eu1 N2 67.04(13) 2_645 .
O1 Eu1 N1 62.19(14) . .
O6 Eu1 N1 132.52(13) . .
O3 Eu1 N1 72.14(15) . .
O2 Eu1 N1 71.13(13) 4_566 .
O4 Eu1 N1 80.37(13) 4_565 .
O5 Eu1 N1 149.40(13) 2_645 .
N2 Eu1 N1 124.02(14) . .
O1 Eu1 O4 143.55(12) . 2_645
O6 Eu1 O4 70.14(12) . 2_645
O3 Eu1 O4 66.35(13) . 2_645
O2 Eu1 O4 122.35(12) 4_566 2_645
O4 Eu1 O4 62.94(15) 4_565 2_645
O5 Eu1 O4 48.48(12) 2_645 2_645
N2 Eu1 O4 106.08(13) . 2_645
N1 Eu1 O4 129.79(13) . 2_645
O1 Eu1 C6 150.84(14) . 2_645
O6 Eu1 C6 72.71(14) . 2_645
O3 Eu1 C6 73.48(15) . 2_645
O2 Eu1 C6 104.30(14) 4_566 2_645
O4 Eu1 C6 87.44(15) 4_565 2_645
O5 Eu1 C6 23.83(14) 2_645 2_645
N2 Eu1 C6 86.21(15) . 2_645
N1 Eu1 C6 145.42(15) . 2_645
O4 Eu1 C6 24.65(13) 2_645 2_645
O1 Eu1 C8 81.80(15) . .
O6 Eu1 C8 18.19(14) . .
O3 Eu1 C8 140.81(15) . .
O2 Eu1 C8 123.67(14) 4_566 .
O4 Eu1 C8 91.60(15) 4_565 .
O5 Eu1 C8 67.15(14) 2_645 .
N2 Eu1 C8 47.17(15) . .
N1 Eu1 C8 142.76(15) . .
O4 Eu1 C8 74.72(14) 2_645 .
C6 Eu1 C8 69.17(15) 2_645 .
O1 Eu1 Eu1 121.12(10) . 3_655
O6 Eu1 Eu1 68.57(9) . 3_655
O3 Eu1 Eu1 66.91(10) . 3_655
O2 Eu1 Eu1 141.04(9) 4_566 3_655
O4 Eu1 Eu1 34.38(9) 4_565 3_655
O5 Eu1 Eu1 76.88(9) 2_645 3_655
N2 Eu1 Eu1 124.86(10) . 3_655
N1 Eu1 Eu1 108.42(10) . 3_655
O4 Eu1 Eu1 28.57(8) 2_645 3_655
C6 Eu1 Eu1 53.12(11) 2_645 3_655
C8 Eu1 Eu1 81.25(11) . 3_655
C7 O2 Eu1 133.3(3) . 4_565
C6 O5 Eu1 102.9(3) . 2_655
C6 O4 Eu1 154.3(4) . 4_566
C6 O4 Eu1 87.8(3) . 2_655
Eu1 O4 Eu1 117.06(15) 4_566 2_655
O5 C6 O4 120.9(5) . .
O5 C6 C2 122.3(5) . .
O4 C6 C2 116.7(5) . .
O5 C6 Eu1 53.3(3) . 2_655
O4 C6 Eu1 67.5(3) . 2_655
C2 C6 Eu1 174.4(4) . 2_655
C5 N1 C1 117.4(5) . .
C5 N1 Eu1 128.5(4) . .
C1 N1 Eu1 111.9(4) . .
C8 O6 Eu1 126.2(4) . .
N1 C1 C2 122.8(5) . .
N1 C1 C7 113.8(5) . .
C2 C1 C7 123.2(5) . .
C7 O1 Eu1 130.3(4) . .
C10 N2 C9 118.1(5) . .
C10 N2 Eu1 127.9(4) . .
C9 N2 Eu1 113.2(4) . .
O9 C14 O8 125.7(6) . .
O9 C14 C13 123.6(6) . .
O8 C14 C13 110.5(6) . .
C4 C3 C2 118.8(6) . .
C3 C4 C5 119.1(6) . .
O7 C8 O6 124.9(6) . .
O7 C8 C9 118.3(6) . .
O6 C8 C9 116.8(5) . .
O7 C8 Eu1 154.8(5) . .
O6 C8 Eu1 35.6(3) . .
C9 C8 Eu1 83.5(3) . .
N1 C5 C4 122.7(5) . .
O2 C7 O1 125.4(5) . .
O2 C7 C1 117.8(5) . .
O1 C7 C1 116.7(5) . .
C10 C11 C12 118.6(6) . .
N2 C10 C11 123.6(6) . .
N2 C9 C13 122.1(5) . .
N2 C9 C8 115.9(5) . .
C13 C9 C8 121.9(5) . .
C3 C2 C1 119.0(5) . .
C3 C2 C6 119.9(5) . .
C1 C2 C6 120.4(5) . .
C9 C13 C12 118.7(6) . .
C9 C13 C14 122.4(6) . .
C12 C13 C14 118.9(6) . .
C11 C12 C13 118.9(6) . .

loop_
_geom_bond_atom_site_label_1
_geom_bond_atom_site_label_2
_geom_bond_distance
_geom_bond_site_symmetry_2
Eu1 O1 2.338(4) .
Eu1 O6 2.345(4) .
Eu1 O3 2.354(4) .
Eu1 O2 2.378(4) 4_566
Eu1 O4 2.379(4) 4_565
Eu1 O5 2.499(4) 2_645
Eu1 N2 2.654(5) .
Eu1 N1 2.746(5) .
Eu1 O4 2.810(4) 2_645
Eu1 C6 3.038(6) 2_645
Eu1 C8 3.249(6) .
Eu1 Eu1 4.4313(7) 3_655
O2 C7 1.249(7) .
O2 Eu1 2.378(4) 4_565
O5 C6 1.259(7) .
O5 Eu1 2.499(4) 2_655
O4 C6 1.268(7) .
O4 Eu1 2.379(4) 4_566
O4 Eu1 2.810(4) 2_655
C6 C2 1.493(8) .
C6 Eu1 3.038(6) 2_655
N1 C5 1.341(7) .
N1 C1 1.349(7) .
O6 C8 1.257(7) .
C1 C2 1.389(8) .
C1 C7 1.502(8) .
O1 C7 1.266(7) .
N2 C10 1.335(7) .
N2 C9 1.354(7) .
C14 O9 1.192(8) .
C14 O8 1.303(8) .
C14 C13 1.508(9) .
C3 C4 1.377(8) .
C3 C2 1.377(8) .
C4 C5 1.394(8) .
C8 O7 1.227(7) .
C8 C9 1.505(8) .
C11 C10 1.371(9) .
C11 C12 1.389(9) .
C9 C13 1.390(9) .
C13 C12 1.392(9) .
